data_4505096
loop_
_publ_author_name
'Cui, Guang-Hua'
'Li, Jian-Rong'
'Tian, Jin-Lei'
'Bu, Xian-He'
'Batten, Stuart R.'

_publ_section_title
;
 Multidimensional Metal&#x2212;Organic Frameworks Constructed from
 Flexible Bis(imidazole) Ligands
;
_journal_issue 5
_journal_name_full 'Crystal Growth &amp; Design'
_journal_page_first 1775
_journal_paper_doi 10.1021/cg050039l
_journal_volume 5
_journal_year 2005
_chemical_formula_sum 'C31 H56 Cl4 Cu2 N16 O10'
_chemical_formula_weight 1081.80
_chemical_name_common {[cu2(l)4(h2o)4].cl4.(h2o)5.(aceton)}n
_chemical_name_systematic
; 
 ? 
;
_space_group_IT_number 138
_symmetry_cell_setting tetragonal
_symmetry_space_group_name_Hall '-P 4ac 2ac'
_symmetry_space_group_name_H-M 'P 42/n c m :2'
_atom_sites_solution_hydrogens geom
_atom_sites_solution_primary direct
_atom_sites_solution_secondary difmap
_audit_creation_method SHELXL-97
_cell_angle_alpha 90.00
_cell_angle_beta 90.00
_cell_angle_gamma 90.00
_cell_formula_units_Z 2
_cell_length_a 12.1263(16)
_cell_length_b 12.1263(16)
_cell_length_c 17.632(5)
_cell_measurement_reflns_used 854
_cell_measurement_temperature 293(2)
_cell_measurement_theta_max 22.69
_cell_measurement_theta_min 2.31
_cell_volume 2592.7(9)
_computing_cell_refinement 'Bruker SMART'
_computing_data_collection 'Bruker SMART'
_computing_data_reduction 'Bruker SAINT'
_computing_molecular_graphics 'Bruker SHELXTL'
_computing_publication_material 'Bruker SHELXTL'
_computing_structure_refinement 'SHELXL-97 (Sheldrick, 1997)'
_computing_structure_solution 'SHELXS-97 (Sheldrick, 1990)'
_diffrn_ambient_temperature 293(2)
_diffrn_measured_fraction_theta_full 0.998
_diffrn_measured_fraction_theta_max 0.998
_diffrn_measurement_device_type 'Bruker Smart 1000 CCD area detector'
_diffrn_measurement_method 'phi and omega scans'
_diffrn_radiation_monochromator graphite
_diffrn_radiation_source 'fine-focus sealed tube'
_diffrn_radiation_type MoK\a
_diffrn_radiation_wavelength 0.71073
_diffrn_reflns_av_R_equivalents 0.1029
_diffrn_reflns_av_sigmaI/netI 0.0496
_diffrn_reflns_limit_h_max 11
_diffrn_reflns_limit_h_min -15
_diffrn_reflns_limit_k_max 15
_diffrn_reflns_limit_k_min -15
_diffrn_reflns_limit_l_max 19
_diffrn_reflns_limit_l_min -22
_diffrn_reflns_number 14101
_diffrn_reflns_theta_full 26.40
_diffrn_reflns_theta_max 26.40
_diffrn_reflns_theta_min 2.31
_diffrn_standards_decay_% 0
_diffrn_standards_interval_count 0
_diffrn_standards_interval_time 0
_diffrn_standards_number 0
_exptl_absorpt_coefficient_mu 1.088
_exptl_absorpt_correction_T_max 0.8626
_exptl_absorpt_correction_T_min 0.8118
_exptl_absorpt_correction_type multi-scan
_exptl_absorpt_process_details SADABS
_exptl_crystal_colour Blue
_exptl_crystal_density_diffrn 1.386
_exptl_crystal_density_meas ?
_exptl_crystal_density_method 'not measured'
_exptl_crystal_description Bar
_exptl_crystal_F_000 1120
_exptl_crystal_size_max 0.20
_exptl_crystal_size_mid 0.16
_exptl_crystal_size_min 0.14
_refine_diff_density_max 0.567
_refine_diff_density_min -0.262
_refine_diff_density_rms 0.099
_refine_ls_extinction_method none
_refine_ls_goodness_of_fit_ref 1.052
_refine_ls_hydrogen_treatment constr
_refine_ls_matrix_type full
_refine_ls_number_parameters 105
_refine_ls_number_reflns 1428
_refine_ls_number_restraints 0
_refine_ls_restrained_S_all 1.052
_refine_ls_R_factor_all 0.1089
_refine_ls_R_factor_gt 0.0586
_refine_ls_shift/su_max 0.000
_refine_ls_shift/su_mean 0.000
_refine_ls_structure_factor_coef Fsqd
_refine_ls_weighting_details 'calc w=1/[\s^2^(Fo^2^)+(0.1113P)^2^] where P=(Fo^2^+2Fc^2^)/3'
_refine_ls_weighting_scheme calc
_refine_ls_wR_factor_gt 0.1625
_refine_ls_wR_factor_ref 0.1910
_reflns_number_gt 837
_reflns_number_total 1428
_reflns_threshold_expression I>2sigma(I)
_cod_data_source_file cg050039lsi20050131_094104.cif
_cod_data_source_block 2
_cod_depositor_comments
;
The following automatic conversions were performed:

'_symmetry_cell_setting' value 'Tetragonal' changed to 'tetragonal'
according to /home/saulius/struct/CIF-dictionaries/cif_core.dic
dictionary named 'cif_core.dic' version 2.4.1 from
2010-06-29.

'_exptl_absorpt_correction_type' value 'Multi-Scan'
changed to 'multi-scan' according to
/home/saulius/struct/CIF-dictionaries/cif_core.dic dictionary named
'cif_core.dic' version 2.4.1 from 2010-06-29.

Automatic conversion script
Id: cif_fix_values 1715 2011-07-08 13:25:40Z adriana 

The following automatic conversions were performed:

'_exptl_crystal_density_meas' value 'none' was changed to '?' - the
value is perceived as not measured.

Automatic conversion script
Id: cif_fix_values 3008 2015-01-20 13:52:24Z robertas 
;
_cod_original_cell_volume 2592.8(8)
_cod_original_sg_symbol_H-M P4(2)/ncm
_cod_database_code 4505096

loop_
_symmetry_equiv_pos_as_xyz
'x, y, z'
'-x+1/2, -y+1/2, z'
'-y+1/2, x, z+1/2'
'y, -x+1/2, z+1/2'
'-x, y+1/2, -z+1/2'
'x+1/2, -y, -z+1/2'
'y+1/2, x+1/2, -z'
'-y, -x, -z'
'-x, -y, -z'
'x-1/2, y-1/2, -z'
'y-1/2, -x, -z-1/2'
'-y, x-1/2, -z-1/2'
'x, -y-1/2, z-1/2'
'-x-1/2, y, z-1/2'
'-y-1/2, -x-1/2, z'
'y, x, z'

loop_
_atom_site_label
_atom_site_type_symbol
_atom_site_fract_x
_atom_site_fract_y
_atom_site_fract_z
_atom_site_U_iso_or_equiv
_atom_site_adp_type
_atom_site_occupancy
_atom_site_symmetry_multiplicity
_atom_site_calc_flag
_atom_site_refinement_flags
_atom_site_disorder_assembly
_atom_site_disorder_group
Cu1 Cu 0.7500 0.2500 0.0000 0.0405(4) Uani 1 4 d S . .
C1 C 0.6153(4) 0.2828(4) 0.1429(2) 0.0535(13) Uani 1 1 d . . .
H1 H 0.6106 0.2072 0.1516 0.064 Uiso 1 1 calc R . .
C2 C 0.5733(4) 0.3597(4) 0.1888(3) 0.0541(13) Uani 1 1 d . . .
H2 H 0.5350 0.3487 0.2339 0.065 Uiso 1 1 calc R . .
C3 C 0.6553(4) 0.4354(4) 0.0909(2) 0.0467(12) Uani 1 1 d . . .
H3 H 0.6827 0.4882 0.0577 0.056 Uiso 1 1 calc R . .
C4 C 0.5685(4) 0.5685(4) 0.1811(4) 0.0531(19) Uani 1 2 d S . .
H4A H 0.5705 0.5705 0.2361 0.064 Uiso 1 2 calc SR . .
H4B H 0.6216 0.6216 0.1623 0.064 Uiso 1 2 calc SR . .
C5 C 0.6659(17) 0.8341(17) 0.914(3) 0.095(15) Uani 0.25 2 d SP . .
H5A H 0.6564 0.8436 0.9680 0.143 Uiso 0.25 2 d SPR . .
H5B H 0.6888 0.9029 0.8921 0.143 Uiso 0.13 1 d PR . .
C6 C 0.7500 0.7500 0.9015(10) 0.083(4) Uani 1 4 d S . .
Cl1 Cl 0.545(2) 0.955(2) 0.1370(5) 0.123(5) Uani 0.90(6) 2 d SP A 1
Cl2 Cl 0.499(9) 1.001(9) 0.139(3) 0.08(3) Uani 0.10(6) 2 d SP A 2
N1 N 0.6660(3) 0.3292(3) 0.0818(2) 0.0424(9) Uani 1 1 d . . .
N2 N 0.5989(3) 0.4584(3) 0.1551(2) 0.0438(10) Uani 1 1 d . . .
O1 O 0.7500 0.7500 0.8168(18) 0.218(17) Uani 0.50 4 d SP . .
O1W O 0.6080(3) 0.1080(3) 0.0000 0.0727(16) Uani 1 2 d S . .
O2W O 0.6998(19) 0.8002(19) 0.1281(19) 0.128(12) Uani 0.25 2 d SP . .
O3W O 0.700(2) 0.700(2) 0.9367(19) 0.44(4) Uani 0.50 2 d SP . .
O3W' O 0.6609(12) 0.6609(12) 0.9994(10) 0.160(9) Uani 0.50 2 d SP . .

loop_
_atom_site_aniso_label
_atom_site_aniso_U_11
_atom_site_aniso_U_22
_atom_site_aniso_U_33
_atom_site_aniso_U_23
_atom_site_aniso_U_13
_atom_site_aniso_U_12
Cu1 0.0471(5) 0.0471(5) 0.0275(6) 0.000 0.000 0.0176(5)
C1 0.074(4) 0.047(3) 0.039(3) 0.006(2) 0.014(2) 0.016(2)
C2 0.064(3) 0.060(3) 0.038(2) 0.004(2) 0.013(2) 0.017(3)
C3 0.045(3) 0.052(3) 0.042(2) 0.002(2) -0.004(2) 0.011(2)
C4 0.057(3) 0.057(3) 0.046(4) -0.016(2) -0.016(2) 0.023(4)
C5 0.043(12) 0.043(12) 0.20(5) 0.015(15) -0.015(15) 0.019(16)
C6 0.083(6) 0.083(6) 0.083(11) 0.000 0.000 0.000(9)
Cl1 0.167(7) 0.167(7) 0.035(2) 0.011(3) -0.011(3) -0.095(9)
Cl2 0.11(4) 0.11(4) 0.014(12) -0.017(14) 0.017(14) -0.10(3)
N1 0.050(2) 0.042(2) 0.0347(18) 0.0007(17) 0.0010(17) 0.0153(17)
N2 0.048(2) 0.048(2) 0.036(2) -0.0055(18) -0.0045(17) 0.0178(18)
O1 0.26(3) 0.26(3) 0.14(3) 0.000 0.000 -0.05(3)
O1W 0.081(2) 0.081(2) 0.056(3) 0.004(2) -0.004(2) -0.034(3)
O2W 0.100(14) 0.100(14) 0.18(3) 0.045(18) -0.045(18) -0.053(17)
O3W 0.56(6) 0.56(6) 0.18(3) 0.007(19) 0.007(19) -0.35(7)
O3W' 0.151(10) 0.151(10) 0.18(2) 0.077(10) 0.077(10) 0.030(13)

loop_
_atom_type_symbol
_atom_type_description
_atom_type_scat_dispersion_real
_atom_type_scat_dispersion_imag
_atom_type_scat_source
C C 0.0033 0.0016 'International Tables Vol C Tables 4.2.6.8 and 6.1.1.4'
H H 0.0000 0.0000 'International Tables Vol C Tables 4.2.6.8 and 6.1.1.4'
N N 0.0061 0.0033 'International Tables Vol C Tables 4.2.6.8 and 6.1.1.4'
O O 0.0106 0.0060 'International Tables Vol C Tables 4.2.6.8 and 6.1.1.4'
Cl Cl 0.1484 0.1585 'International Tables Vol C Tables 4.2.6.8 and 6.1.1.4'
Cu Cu 0.3201 1.2651 'International Tables Vol C Tables 4.2.6.8 and 6.1.1.4'

loop_
_geom_angle_atom_site_label_1
_geom_angle_atom_site_label_2
_geom_angle_atom_site_label_3
_geom_angle
_geom_angle_site_symmetry_1
_geom_angle_site_symmetry_3
N1 Cu1 N1 91.8(2) 2_655 7_545
N1 Cu1 N1 88.3(2) 2_655 .
N1 Cu1 N1 177.6(2) 7_545 .
N1 Cu1 N1 177.6(2) 2_655 8_665
N1 Cu1 N1 88.3(2) 7_545 8_665
N1 Cu1 N1 91.8(2) . 8_665
N1 Cu1 O1W 91.19(11) 2_655 .
N1 Cu1 O1W 88.81(11) 7_545 .
N1 Cu1 O1W 88.81(11) . .
N1 Cu1 O1W 91.19(11) 8_665 .
N1 Cu1 O1W 88.81(11) 2_655 2_655
N1 Cu1 O1W 91.19(11) 7_545 2_655
N1 Cu1 O1W 91.19(11) . 2_655
N1 Cu1 O1W 88.81(11) 8_665 2_655
O1W Cu1 O1W 180.00(12) . 2_655
C2 C1 N1 111.3(4) . .
C2 C1 H1 124.4 . .
N1 C1 H1 124.4 . .
C1 C2 N2 105.1(4) . .
C1 C2 H2 127.5 . .
N2 C2 H2 127.5 . .
N1 C3 N2 111.0(4) . .
N1 C3 H3 124.5 . .
N2 C3 H3 124.5 . .
N2 C4 N2 111.3(5) 16 .
N2 C4 H4A 109.4 16 .
N2 C4 H4A 109.4 . .
N2 C4 H4B 109.4 16 .
N2 C4 H4B 109.4 . .
H4A C4 H4B 108.0 . .
C6 C5 O3W 37.6(12) . 2_665
C6 C5 O3W 37.6(12) . .
O3W C5 O3W 59(3) 2_665 .
C6 C5 H5A 108.7 . .
O3W C5 H5A 85.2 2_665 .
O3W C5 H5A 85.2 . .
C6 C5 H5B 109.9 . .
O3W C5 H5B 91.8 2_665 .
O3W C5 H5B 147.2 . .
H5A C5 H5B 109.4 . .
O3W C6 O3W 108(4) 2_665 .
O3W C6 C5 84.7(13) 2_665 2_665
O3W C6 C5 84.7(13) . 2_665
O3W C6 C5 84.7(13) 2_665 .
O3W C6 C5 84.7(13) . .
C5 C6 C5 162(4) 2_665 .
O3W C6 O1 126(2) 2_665 .
O3W C6 O1 126(2) . .
C5 C6 O1 99(2) 2_665 .
C5 C6 O1 99(2) . .
C3 N1 C1 105.4(4) . .
C3 N1 Cu1 127.6(3) . .
C1 N1 Cu1 126.8(3) . .
C3 N2 C2 107.3(4) . .
C3 N2 C4 125.5(5) . .
C2 N2 C4 127.2(4) . .
C6 O3W O3W' 158(4) . .
C6 O3W O3W 36(2) . 2_665
O3W' O3W O3W 121.4(18) . 2_665
C6 O3W C5 57.6(16) . 2_665
O3W' O3W C5 117(2) . 2_665
O3W O3W C5 60.3(13) 2_665 2_665
C6 O3W C5 57.6(16) . .
O3W' O3W C5 117(2) . .
O3W O3W C5 60.3(13) 2_665 .
C5 O3W C5 114(3) 2_665 .

loop_
_geom_bond_atom_site_label_1
_geom_bond_atom_site_label_2
_geom_bond_distance
_geom_bond_site_symmetry_2
Cu1 N1 2.010(4) 2_655
Cu1 N1 2.010(4) 7_545
Cu1 N1 2.010(4) .
Cu1 N1 2.010(4) 8_665
Cu1 O1W 2.434(5) .
Cu1 O1W 2.434(5) 2_655
C1 C2 1.336(6) .
C1 N1 1.363(6) .
C1 H1 0.9300 .
C2 N2 1.373(6) .
C2 H2 0.9300 .
C3 N1 1.304(5) .
C3 N2 1.351(5) .
C3 H3 0.9300 .
C4 N2 1.459(5) 16
C4 N2 1.459(5) .
C4 H4A 0.9700 .
C4 H4B 0.9700 .
C5 C6 1.46(3) .
C5 O3W 1.72(3) 2_665
C5 O3W 1.72(3) .
C5 H5A 0.9601 .
C5 H5B 0.9630 .
C6 O3W 1.06(4) 2_665
C6 O3W 1.06(4) .
C6 C5 1.46(3) 2_665
C6 O1 1.49(3) .
O2W O2W 1.72(7) 2_665
O3W O3W' 1.29(3) .
O3W O3W 1.71(7) 2_665
O3W C5 1.72(3) 2_665

loop_
_geom_torsion_atom_site_label_1
_geom_torsion_atom_site_label_2
_geom_torsion_atom_site_label_3
_geom_torsion_atom_site_label_4
_geom_torsion
_geom_torsion_site_symmetry_1
_geom_torsion_site_symmetry_4
N1 C1 C2 N2 -0.1(6) . .
O3W C5 C6 O3W -108(4) . 2_665
O3W C5 C6 O3W 108(4) 2_665 .
O3W C5 C6 C5 54(2) 2_665 2_665
O3W C5 C6 C5 -54(2) . 2_665
O3W C5 C6 O1 -126(2) 2_665 .
O3W C5 C6 O1 126(2) . .
N2 C3 N1 C1 -0.6(5) . .
N2 C3 N1 Cu1 -175.9(3) . .
C2 C1 N1 C3 0.4(6) . .
C2 C1 N1 Cu1 175.8(3) . .
N1 Cu1 N1 C3 124.8(4) 2_655 .
N1 Cu1 N1 C3 -144.0(4) 7_545 .
N1 Cu1 N1 C3 -52.8(3) 8_665 .
O1W Cu1 N1 C3 -144.0(4) . .
O1W Cu1 N1 C3 36.0(4) 2_655 .
N1 Cu1 N1 C1 -49.6(4) 2_655 .
N1 Cu1 N1 C1 41.6(4) 7_545 .
N1 Cu1 N1 C1 132.8(5) 8_665 .
O1W Cu1 N1 C1 41.6(4) . .
O1W Cu1 N1 C1 -138.4(4) 2_655 .
N1 C3 N2 C2 0.5(5) . .
N1 C3 N2 C4 -177.5(4) . .
C1 C2 N2 C3 -0.2(5) . .
C1 C2 N2 C4 177.8(5) . .
N2 C4 N2 C3 93.0(7) 16 .
N2 C4 N2 C2 -84.6(7) 16 .
O3W C6 O3W O3W' 0.00(2) 2_665 .
C5 C6 O3W O3W' 82.7(18) 2_665 .
C5 C6 O3W O3W' -82.7(18) . .
O1 C6 O3W O3W' 180.000(13) . .
C5 C6 O3W O3W 82.7(18) 2_665 2_665
C5 C6 O3W O3W -82.7(18) . 2_665
O1 C6 O3W O3W 180.000(11) . 2_665
O3W C6 O3W C5 -82.7(18) 2_665 2_665
C5 C6 O3W C5 -165(4) . 2_665
O1 C6 O3W C5 97.3(18) . 2_665
O3W C6 O3W C5 82.7(18) 2_665 .
C5 C6 O3W C5 165(4) 2_665 .
O1 C6 O3W C5 -97.3(18) . .
O3W C5 O3W C6 -42(2) 2_665 .
C6 C5 O3W O3W' 155(4) . .
O3W C5 O3W O3W' 113(2) 2_665 .
C6 C5 O3W O3W 42(2) . 2_665
C6 C5 O3W C5 13(4) . 2_665
O3W C5 O3W C5 -29(5) 2_665 2_665
